data_4062831
loop_
_publ_author_name
'Barrio, M. P.'
'Esteruelas, M. A.'
'O\~nate, E.'

_publ_section_title
;
Activation of C(sp2)-H and Reduction of C=E
(E = CH, N) Bonds with an Osmium-hexahydride
Complex: Influence of E on the Behavior of
RCH=E-py Substrates
;
_journal_name_full Organometallics
_journal_paper_doi 10.1021/om0497036
_journal_year 2004
_chemical_formula_moiety 'C25 H52 N Os P2, B F4, 1/2 C4 H10 O'
_chemical_formula_sum 'C27 H57 B F4 N O0.5 Os P2'
_chemical_formula_weight 742.69
_space_group_IT_number 2
_symmetry_cell_setting triclinic
_symmetry_space_group_name_Hall '-P 1'
_symmetry_space_group_name_H-M 'P -1'
_cell_angle_alpha 84.276(4)
_cell_angle_beta 83.400(4)
_cell_angle_gamma 69.593(4)
_cell_formula_units_Z 4
_cell_length_a 8.947(2)
_cell_length_b 11.992(3)
_cell_length_c 32.215(8)
_cell_measurement_temperature 100(2)
_cell_volume 3211.2(13)
_diffrn_ambient_temperature 100(2)
_exptl_crystal_density_diffrn 1.536
_cod_original_formula_sum 'C27 H57 B F4 N O0.50 Os P2'
_cod_database_code 4062831

loop_
_symmetry_equiv_pos_as_xyz
'x, y, z'
'-x, -y, -z'

loop_
_atom_site_label
_atom_site_type_symbol
_atom_site_fract_x
_atom_site_fract_y
_atom_site_fract_z
_atom_site_U_iso_or_equiv
_atom_site_adp_type
_atom_site_occupancy
_atom_site_symmetry_multiplicity
_atom_site_calc_flag
_atom_site_refinement_flags
_atom_site_disorder_assembly
_atom_site_disorder_group
Os1 Os 0.789803(19) 0.936161(14) 0.381441(5) 0.01540(4) Uani 1 1 d D . .
H01 H 0.939(3) 0.932(3) 0.4036(10) 0.041(12) Uiso 1 1 d D . .
H02 H 0.744(5) 1.013(4) 0.4206(10) 0.12(2) Uiso 1 1 d D . .
H03 H 0.625(2) 0.998(3) 0.4063(9) 0.030(11) Uiso 1 1 d D . .
Os51 Os 0.548401(19) 0.583664(14) 0.114322(5) 0.01536(4) Uani 1 1 d D . .
H51 H 0.688(3) 0.615(3) 0.0886(8) 0.027(11) Uiso 1 1 d D . .
H52 H 0.580(5) 0.541(4) 0.0684(6) 0.090(18) Uiso 1 1 d D . .
H53 H 0.473(4) 0.510(3) 0.0911(9) 0.023(10) Uiso 1 1 d D . .
P1 P 0.80822(12) 1.12969(9) 0.36519(3) 0.0158(2) Uani 1 1 d . . .
P2 P 0.82177(12) 0.76083(9) 0.42600(3) 0.0163(2) Uani 1 1 d . . .
P51 P 0.75554(12) 0.39489(9) 0.12122(3) 0.0158(2) Uani 1 1 d . . .
P52 P 0.43873(12) 0.77011(9) 0.07677(3) 0.0156(2) Uani 1 1 d . . .
F1 F 0.9479(3) 0.9877(2) 0.14549(7) 0.0326(6) Uani 1 1 d . . .
F2 F 0.7104(3) 0.9594(2) 0.16300(7) 0.0272(6) Uani 1 1 d . . .
F3 F 0.9244(3) 0.8108(2) 0.13669(9) 0.0496(8) Uani 1 1 d . . .
F4 F 0.8013(3) 0.9738(2) 0.09497(7) 0.0394(7) Uani 1 1 d . . .
F51 F 0.3760(3) 0.7097(2) 0.36855(9) 0.0537(9) Uani 1 1 d . . .
F52 F 0.6022(3) 0.5518(2) 0.35866(7) 0.0385(7) Uani 1 1 d . . .
F53 F 0.4080(3) 0.5382(3) 0.40706(8) 0.0504(8) Uani 1 1 d . . .
F54 F 0.3680(3) 0.5497(2) 0.33836(7) 0.0311(6) Uani 1 1 d . . .
O1 O 0.2567(3) 0.2933(3) 0.24645(8) 0.0260(7) Uani 1 1 d . . .
N1 N 0.9358(4) 0.8667(3) 0.32504(9) 0.0162(7) Uani 1 1 d . . .
N2 N 0.5963(4) 0.6401(3) 0.17152(9) 0.0162(7) Uani 1 1 d . . .
B1 B 0.8466(6) 0.9327(5) 0.13465(16) 0.0266(12) Uani 1 1 d . . .
B51 B 0.4389(6) 0.5872(5) 0.36819(15) 0.0228(11) Uani 1 1 d . . .
C1 C 0.8233(5) 0.9177(3) 0.29747(12) 0.0172(9) Uani 1 1 d . . .
C2 C 0.6687(5) 0.9641(4) 0.32288(11) 0.0167(9) Uani 1 1 d . . .
H2 H 0.594(4) 1.043(3) 0.3152(10) 0.010(10) Uiso 1 1 d . . .
C3 C 0.6272(5) 0.8771(4) 0.34872(13) 0.0199(10) Uani 1 1 d . . .
H3A H 0.672(4) 0.798(3) 0.3424(11) 0.019(11) Uiso 1 1 d . . .
H3B H 0.524(4) 0.904(3) 0.3631(11) 0.022(11) Uiso 1 1 d . . .
C4 C 0.8619(5) 0.9171(3) 0.25481(12) 0.0212(10) Uani 1 1 d . . .
H4 H 0.7824 0.9542 0.2359 0.025 Uiso 1 1 calc R . .
C5 C 1.0195(5) 0.8608(4) 0.24040(13) 0.0254(10) Uani 1 1 d . . .
H5 H 1.0503 0.8590 0.2112 0.030 Uiso 1 1 calc R . .
C6 C 1.1303(5) 0.8078(4) 0.26841(13) 0.0268(10) Uani 1 1 d . . .
H6 H 1.2384 0.7678 0.2586 0.032 Uiso 1 1 calc R . .
C7 C 1.0877(5) 0.8116(3) 0.31092(13) 0.0218(10) Uani 1 1 d . . .
H7 H 1.1664 0.7749 0.3301 0.026 Uiso 1 1 calc R . .
C8 C 0.8223(4) 1.1873(3) 0.30953(11) 0.0164(9) Uani 1 1 d . . .
H8 H 0.7505 1.1589 0.2950 0.020 Uiso 1 1 calc R . .
C9 C 0.9902(4) 1.1338(4) 0.28733(11) 0.0217(10) Uani 1 1 d . . .
H9A H 0.9839 1.1451 0.2569 0.033 Uiso 1 1 calc R . .
H9B H 1.0338 1.0485 0.2955 0.033 Uiso 1 1 calc R . .
H9C H 1.0601 1.1738 0.2954 0.033 Uiso 1 1 calc R . .
C10 C 0.7648(5) 1.3233(3) 0.30110(12) 0.0251(10) Uani 1 1 d . . .
H10A H 0.8281 1.3565 0.3158 0.038 Uiso 1 1 calc R . .
H10B H 0.6516 1.3572 0.3112 0.038 Uiso 1 1 calc R . .
H10C H 0.7782 1.3429 0.2710 0.038 Uiso 1 1 calc R . .
C11 C 0.6313(5) 1.2478(4) 0.38744(11) 0.0194(9) Uani 1 1 d . . .
H11 H 0.6459 1.3257 0.3781 0.023 Uiso 1 1 calc R . .
C12 C 0.4779(4) 1.2500(4) 0.37021(12) 0.0239(10) Uani 1 1 d . . .
H12A H 0.4572 1.1760 0.3796 0.036 Uiso 1 1 calc R . .
H12B H 0.4904 1.2570 0.3395 0.036 Uiso 1 1 calc R . .
H12C H 0.3879 1.3182 0.3804 0.036 Uiso 1 1 calc R . .
C13 C 0.6105(5) 1.2413(4) 0.43546(11) 0.0245(10) Uani 1 1 d . . .
H13A H 0.5209 1.3109 0.4449 0.037 Uiso 1 1 calc R . .
H13B H 0.7088 1.2404 0.4464 0.037 Uiso 1 1 calc R . .
H13C H 0.5885 1.1684 0.4458 0.037 Uiso 1 1 calc R . .
C14 C 0.9734(5) 1.1445(3) 0.39169(12) 0.0202(9) Uani 1 1 d . . .
H14 H 0.9507 1.1237 0.4220 0.024 Uiso 1 1 calc R . .
C15 C 1.1405(4) 1.0561(4) 0.37903(12) 0.0226(10) Uani 1 1 d . . .
H15A H 1.1795 1.0819 0.3514 0.034 Uiso 1 1 calc R . .
H15B H 1.1342 0.9765 0.3780 0.034 Uiso 1 1 calc R . .
H15C H 1.2143 1.0537 0.3996 0.034 Uiso 1 1 calc R . .
C16 C 0.9828(5) 1.2694(4) 0.38979(13) 0.0281(11) Uani 1 1 d . . .
H16A H 1.0629 1.2700 0.4080 0.042 Uiso 1 1 calc R . .
H16B H 0.8781 1.3259 0.3992 0.042 Uiso 1 1 calc R . .
H16C H 1.0134 1.2927 0.3609 0.042 Uiso 1 1 calc R . .
C17 C 0.9919(5) 0.6325(4) 0.40668(12) 0.0208(10) Uani 1 1 d . . .
H17 H 1.0800 0.6646 0.3969 0.025 Uiso 1 1 calc R . .
C18 C 0.9562(5) 0.5855(4) 0.36809(12) 0.0258(10) Uani 1 1 d . . .
H18A H 1.0521 0.5221 0.3575 0.039 Uiso 1 1 calc R . .
H18B H 0.9245 0.6505 0.3464 0.039 Uiso 1 1 calc R . .
H18C H 0.8689 0.5536 0.3756 0.039 Uiso 1 1 calc R . .
C19 C 1.0643(5) 0.5263(4) 0.43828(12) 0.0283(11) Uani 1 1 d . . .
H19A H 0.9875 0.4847 0.4464 0.042 Uiso 1 1 calc R . .
H19B H 1.0879 0.5559 0.4632 0.042 Uiso 1 1 calc R . .
H19C H 1.1633 0.4710 0.4253 0.042 Uiso 1 1 calc R . .
C20 C 0.6456(4) 0.7120(3) 0.43489(11) 0.0170(9) Uani 1 1 d . . .
H20 H 0.6299 0.6909 0.4068 0.020 Uiso 1 1 calc R . .
C21 C 0.6634(5) 0.5998(4) 0.46362(12) 0.0277(11) Uani 1 1 d . . .
H21A H 0.6889 0.6120 0.4912 0.042 Uiso 1 1 calc R . .
H21B H 0.7497 0.5323 0.4516 0.042 Uiso 1 1 calc R . .
H21C H 0.5628 0.5831 0.4665 0.042 Uiso 1 1 calc R . .
C22 C 0.4891(5) 0.8103(4) 0.44819(12) 0.0247(10) Uani 1 1 d . . .
H22A H 0.3983 0.7913 0.4405 0.037 Uiso 1 1 calc R . .
H22B H 0.4885 0.8867 0.4340 0.037 Uiso 1 1 calc R . .
H22C H 0.4804 0.8160 0.4786 0.037 Uiso 1 1 calc R . .
C23 C 0.8771(5) 0.7732(4) 0.47861(12) 0.0222(10) Uani 1 1 d . . .
H23 H 0.8863 0.6957 0.4947 0.027 Uiso 1 1 calc R . .
C24 C 1.0419(5) 0.7877(4) 0.47732(12) 0.0320(11) Uani 1 1 d . . .
H24A H 1.0338 0.8688 0.4665 0.048 Uiso 1 1 calc R . .
H24B H 1.1195 0.7300 0.4590 0.048 Uiso 1 1 calc R . .
H24C H 1.0774 0.7737 0.5056 0.048 Uiso 1 1 calc R . .
C25 C 0.7536(5) 0.8698(4) 0.50372(12) 0.0318(12) Uani 1 1 d . . .
H25A H 0.7861 0.8643 0.5321 0.048 Uiso 1 1 calc R . .
H25B H 0.6493 0.8592 0.5052 0.048 Uiso 1 1 calc R . .
H25C H 0.7457 0.9482 0.4901 0.048 Uiso 1 1 calc R . .
C51 C 0.5127(4) 0.5850(3) 0.19888(12) 0.0177(9) Uani 1 1 d . . .
C52 C 0.4197(5) 0.5424(4) 0.17365(12) 0.0198(10) Uani 1 1 d . . .
H52A H 0.401(4) 0.476(3) 0.1785(11) 0.018(11) Uiso 1 1 d . . .
C53 C 0.3100(5) 0.6347(4) 0.15027(13) 0.0198(10) Uani 1 1 d . . .
H53A H 0.277(4) 0.714(3) 0.1594(11) 0.017(11) Uiso 1 1 d . . .
H53B H 0.233(5) 0.614(3) 0.1346(12) 0.039(13) Uiso 1 1 d . . .
C54 C 0.5245(5) 0.5777(4) 0.24162(12) 0.0202(10) Uani 1 1 d . . .
H54 H 0.4689 0.5365 0.2605 0.024 Uiso 1 1 calc R . .
C55 C 0.6194(5) 0.6320(4) 0.25589(13) 0.0270(11) Uani 1 1 d . . .
H55 H 0.6310 0.6279 0.2850 0.032 Uiso 1 1 calc R . .
C56 C 0.6977(5) 0.6922(4) 0.22810(13) 0.0248(10) Uani 1 1 d . . .
H56 H 0.7602 0.7319 0.2381 0.030 Uiso 1 1 calc R . .
C57 C 0.6854(5) 0.6951(4) 0.18561(12) 0.0225(10) Uani 1 1 d . . .
H57 H 0.7404 0.7360 0.1664 0.027 Uiso 1 1 calc R . .
C58 C 0.9222(5) 0.3915(3) 0.15120(12) 0.0198(9) Uani 1 1 d . . .
H58 H 0.8722 0.4106 0.1802 0.024 Uiso 1 1 calc R . .
C59 C 0.9966(5) 0.4882(4) 0.13688(12) 0.0266(10) Uani 1 1 d . . .
H59A H 1.0496 0.5017 0.1599 0.040 Uiso 1 1 calc R . .
H59B H 0.9123 0.5624 0.1287 0.040 Uiso 1 1 calc R . .
H59C H 1.0752 0.4620 0.1129 0.040 Uiso 1 1 calc R . .
C60 C 1.0554(5) 0.2705(4) 0.15652(13) 0.0288(11) Uani 1 1 d . . .
H60A H 1.1228 0.2530 0.1301 0.043 Uiso 1 1 calc R . .
H60B H 1.0079 0.2083 0.1642 0.043 Uiso 1 1 calc R . .
H60C H 1.1208 0.2729 0.1786 0.043 Uiso 1 1 calc R . .
C61 C 0.7034(5) 0.2658(3) 0.14516(11) 0.0174(9) Uani 1 1 d . . .
H61 H 0.7963 0.1936 0.1372 0.021 Uiso 1 1 calc R . .
C62 C 0.6807(5) 0.2570(4) 0.19326(11) 0.0246(10) Uani 1 1 d . . .
H62A H 0.5838 0.3213 0.2028 0.037 Uiso 1 1 calc R . .
H62B H 0.7736 0.2643 0.2046 0.037 Uiso 1 1 calc R . .
H62C H 0.6703 0.1798 0.2030 0.037 Uiso 1 1 calc R . .
C63 C 0.5590(5) 0.2562(4) 0.12596(12) 0.0219(10) Uani 1 1 d . . .
H63A H 0.5423 0.1816 0.1367 0.033 Uiso 1 1 calc R . .
H63B H 0.5796 0.2569 0.0954 0.033 Uiso 1 1 calc R . .
H63C H 0.4632 0.3239 0.1336 0.033 Uiso 1 1 calc R . .
C64 C 0.8389(5) 0.3442(3) 0.06770(11) 0.0180(9) Uani 1 1 d . . .
H64 H 0.7440 0.3635 0.0512 0.022 Uiso 1 1 calc R . .
C65 C 0.9414(5) 0.4140(4) 0.04464(12) 0.0254(10) Uani 1 1 d . . .
H65A H 1.0492 0.3824 0.0543 0.038 Uiso 1 1 calc R . .
H65B H 0.8925 0.4984 0.0504 0.038 Uiso 1 1 calc R . .
H65C H 0.9480 0.4059 0.0145 0.038 Uiso 1 1 calc R . .
C66 C 0.9282(5) 0.2113(3) 0.06421(12) 0.0256(10) Uani 1 1 d . . .
H66A H 0.9670 0.1957 0.0349 0.038 Uiso 1 1 calc R . .
H66B H 0.8558 0.1671 0.0741 0.038 Uiso 1 1 calc R . .
H66C H 1.0193 0.1855 0.0814 0.038 Uiso 1 1 calc R . .
C67 C 0.4524(5) 0.8961(3) 0.10299(12) 0.0180(9) Uani 1 1 d . . .
H67 H 0.5652 0.8697 0.1107 0.022 Uiso 1 1 calc R . .
C68 C 0.4269(5) 1.0154(3) 0.07718(13) 0.0277(11) Uani 1 1 d . . .
H68A H 0.3121 1.0576 0.0754 0.041 Uiso 1 1 calc R . .
H68B H 0.4800 1.0001 0.0489 0.041 Uiso 1 1 calc R . .
H68C H 0.4724 1.0643 0.0908 0.041 Uiso 1 1 calc R . .
C79 C 0.3482(5) 0.9215(4) 0.14432(12) 0.0251(10) Uani 1 1 d . . .
H79A H 0.3657 0.9862 0.1571 0.038 Uiso 1 1 calc R . .
H79B H 0.3766 0.8496 0.1633 0.038 Uiso 1 1 calc R . .
H79C H 0.2352 0.9451 0.1390 0.038 Uiso 1 1 calc R . .
C70 C 0.5493(5) 0.7825(4) 0.02537(12) 0.0222(10) Uani 1 1 d . . .
H70 H 0.4870 0.8611 0.0117 0.027 Uiso 1 1 calc R . .
C71 C 0.7166(5) 0.7874(4) 0.02862(12) 0.0266(11) Uani 1 1 d . . .
H71A H 0.7835 0.7120 0.0418 0.040 Uiso 1 1 calc R . .
H71B H 0.7079 0.8531 0.0456 0.040 Uiso 1 1 calc R . .
H71C H 0.7653 0.8002 0.0005 0.040 Uiso 1 1 calc R . .
C72 C 0.5592(5) 0.6894(4) -0.00447(12) 0.0311(11) Uani 1 1 d . . .
H72A H 0.6127 0.7057 -0.0315 0.047 Uiso 1 1 calc R . .
H72B H 0.4510 0.6922 -0.0085 0.047 Uiso 1 1 calc R . .
H72C H 0.6203 0.6101 0.0073 0.047 Uiso 1 1 calc R . .
C73 C 0.2285(4) 0.8099(3) 0.06515(12) 0.0192(9) Uani 1 1 d . . .
H73 H 0.1631 0.8340 0.0922 0.023 Uiso 1 1 calc R . .
C74 C 0.1667(5) 0.9160(4) 0.03385(12) 0.0281(11) Uani 1 1 d . . .
H74A H 0.2198 0.8952 0.0059 0.042 Uiso 1 1 calc R . .
H74B H 0.1896 0.9842 0.0423 0.042 Uiso 1 1 calc R . .
H74C H 0.0508 0.9368 0.0332 0.042 Uiso 1 1 calc R . .
C75 C 0.1838(5) 0.7071(3) 0.05211(12) 0.0218(10) Uani 1 1 d . . .
H75A H 0.0670 0.7306 0.0531 0.033 Uiso 1 1 calc R . .
H75B H 0.2252 0.6369 0.0713 0.033 Uiso 1 1 calc R . .
H75C H 0.2305 0.6879 0.0236 0.033 Uiso 1 1 calc R . .
C80 C 0.2225(5) 0.3874(4) 0.27309(13) 0.0302(11) Uani 1 1 d . . .
H80A H 0.3214 0.4045 0.2757 0.036 Uiso 1 1 calc R . .
H80B H 0.1824 0.3638 0.3013 0.036 Uiso 1 1 calc R . .
C81 C 0.0989(5) 0.4968(4) 0.25558(13) 0.0333(11) Uani 1 1 d . . .
H81A H 0.1404 0.5214 0.2280 0.050 Uiso 1 1 calc R . .
H81B H 0.0741 0.5612 0.2745 0.050 Uiso 1 1 calc R . .
H81C H 0.0015 0.4794 0.2528 0.050 Uiso 1 1 calc R . .
C82 C 0.3683(5) 0.1858(4) 0.26200(12) 0.0256(10) Uani 1 1 d . . .
H82A H 0.3306 0.1648 0.2908 0.031 Uiso 1 1 calc R . .
H82B H 0.4728 0.1963 0.2630 0.031 Uiso 1 1 calc R . .
C83 C 0.3879(5) 0.0873(4) 0.23428(13) 0.0304(11) Uani 1 1 d . . .
H83A H 0.2825 0.0835 0.2307 0.046 Uiso 1 1 calc R . .
H83B H 0.4543 0.0113 0.2472 0.046 Uiso 1 1 calc R . .
H83C H 0.4396 0.1029 0.2069 0.046 Uiso 1 1 calc R . .

loop_
_atom_site_aniso_label
_atom_site_aniso_U_11
_atom_site_aniso_U_22
_atom_site_aniso_U_33
_atom_site_aniso_U_23
_atom_site_aniso_U_13
_atom_site_aniso_U_12
Os1 0.01594(9) 0.01553(9) 0.01439(9) 0.00014(7) -0.00188(7) -0.00505(7)
Os51 0.01485(9) 0.01499(9) 0.01577(9) -0.00004(7) -0.00139(7) -0.00475(7)
P1 0.0167(6) 0.0164(6) 0.0137(5) -0.0006(4) -0.0021(4) -0.0047(5)
P2 0.0160(6) 0.0174(6) 0.0151(5) -0.0002(4) -0.0016(4) -0.0054(5)
P51 0.0164(6) 0.0168(6) 0.0151(5) -0.0001(4) -0.0013(4) -0.0068(5)
P52 0.0136(6) 0.0171(6) 0.0155(5) -0.0008(4) 0.0000(4) -0.0052(5)
F1 0.0264(15) 0.0301(16) 0.0445(16) 0.0056(12) -0.0105(12) -0.0134(13)
F2 0.0226(14) 0.0273(15) 0.0290(14) -0.0029(11) 0.0028(11) -0.0062(12)
F3 0.0353(17) 0.0177(15) 0.086(2) -0.0052(15) 0.0279(15) -0.0067(13)
F4 0.0456(17) 0.0561(19) 0.0272(15) -0.0038(13) 0.0017(13) -0.0320(15)
F51 0.0521(19) 0.0252(17) 0.084(2) -0.0115(15) -0.0426(17) -0.0007(15)
F52 0.0234(15) 0.0540(19) 0.0402(16) -0.0159(14) 0.0002(12) -0.0131(14)
F53 0.0487(19) 0.082(2) 0.0268(16) 0.0050(15) -0.0018(13) -0.0333(18)
F54 0.0316(15) 0.0340(16) 0.0315(15) -0.0057(12) -0.0102(12) -0.0127(13)
O1 0.0285(18) 0.0288(18) 0.0197(16) -0.0032(14) -0.0055(13) -0.0068(15)
N1 0.0170(19) 0.0136(18) 0.0182(18) -0.0018(14) 0.0013(14) -0.0061(15)
N2 0.0148(18) 0.0158(19) 0.0199(18) -0.0003(15) -0.0027(14) -0.0073(15)
B1 0.026(3) 0.022(3) 0.030(3) 0.001(2) 0.006(2) -0.009(2)
B51 0.021(3) 0.022(3) 0.025(3) -0.002(2) -0.006(2) -0.006(2)
C1 0.019(2) 0.011(2) 0.021(2) -0.0020(17) -0.0021(18) -0.0047(18)
C2 0.018(2) 0.018(2) 0.013(2) 0.0021(18) -0.0057(17) -0.0053(19)
C3 0.019(2) 0.021(3) 0.018(2) -0.0026(19) -0.0005(19) -0.004(2)
C4 0.026(3) 0.016(2) 0.020(2) -0.0033(18) -0.0028(19) -0.005(2)
C5 0.035(3) 0.022(3) 0.016(2) -0.0035(19) 0.002(2) -0.008(2)
C6 0.022(2) 0.021(2) 0.028(2) -0.007(2) 0.011(2) 0.001(2)
C7 0.022(2) 0.011(2) 0.028(2) 0.0030(18) -0.0036(19) -0.0014(19)
C8 0.017(2) 0.014(2) 0.015(2) -0.0002(17) -0.0012(17) -0.0027(18)
C9 0.025(2) 0.026(3) 0.014(2) -0.0008(18) 0.0015(18) -0.009(2)
C10 0.034(3) 0.021(2) 0.018(2) 0.0044(19) -0.0011(19) -0.009(2)
C11 0.022(2) 0.019(2) 0.015(2) -0.0005(18) 0.0011(18) -0.0052(19)
C12 0.022(2) 0.024(3) 0.022(2) -0.0033(19) 0.0001(19) -0.003(2)
C13 0.030(3) 0.023(3) 0.019(2) -0.0028(19) 0.0031(19) -0.008(2)
C14 0.023(2) 0.022(2) 0.017(2) -0.0021(18) -0.0041(18) -0.009(2)
C15 0.024(2) 0.029(3) 0.020(2) 0.0024(19) -0.0064(18) -0.014(2)
C16 0.031(3) 0.027(3) 0.030(3) 0.004(2) -0.006(2) -0.014(2)
C17 0.019(2) 0.024(2) 0.020(2) 0.0026(19) -0.0026(18) -0.009(2)
C18 0.028(3) 0.023(3) 0.022(2) -0.002(2) 0.0049(19) -0.006(2)
C19 0.026(3) 0.021(3) 0.033(3) 0.004(2) -0.005(2) -0.003(2)
C20 0.018(2) 0.021(2) 0.014(2) -0.0013(17) -0.0001(17) -0.0107(19)
C21 0.028(3) 0.026(3) 0.032(3) 0.005(2) 0.001(2) -0.015(2)
C22 0.022(2) 0.030(3) 0.022(2) -0.002(2) 0.0030(19) -0.011(2)
C23 0.026(3) 0.023(3) 0.019(2) 0.0046(19) -0.0081(19) -0.010(2)
C24 0.037(3) 0.038(3) 0.024(2) 0.001(2) -0.012(2) -0.015(2)
C25 0.039(3) 0.040(3) 0.019(2) -0.004(2) -0.006(2) -0.014(3)
C51 0.014(2) 0.013(2) 0.020(2) -0.0026(18) 0.0014(17) 0.0018(18)
C52 0.021(2) 0.021(3) 0.020(2) 0.0031(19) 0.0029(18) -0.012(2)
C53 0.018(2) 0.024(3) 0.018(2) 0.001(2) 0.0008(18) -0.008(2)
C54 0.018(2) 0.019(2) 0.018(2) 0.0028(18) -0.0003(18) -0.0015(19)
C55 0.027(3) 0.027(3) 0.020(2) -0.005(2) -0.006(2) 0.001(2)
C56 0.028(3) 0.020(2) 0.027(2) -0.006(2) -0.010(2) -0.005(2)
C57 0.021(2) 0.020(2) 0.028(2) -0.0012(19) -0.0001(19) -0.008(2)
C58 0.020(2) 0.022(2) 0.020(2) -0.0024(18) -0.0030(18) -0.009(2)
C59 0.022(2) 0.030(3) 0.031(3) -0.005(2) -0.004(2) -0.011(2)
C60 0.023(3) 0.030(3) 0.034(3) -0.001(2) -0.010(2) -0.008(2)
C61 0.020(2) 0.015(2) 0.014(2) -0.0009(17) 0.0004(17) -0.0026(18)
C62 0.029(3) 0.023(3) 0.020(2) 0.0045(19) -0.0004(19) -0.008(2)
C63 0.025(2) 0.024(2) 0.021(2) 0.0018(19) -0.0012(18) -0.014(2)
C64 0.021(2) 0.018(2) 0.016(2) -0.0017(17) -0.0007(17) -0.0070(19)
C65 0.027(3) 0.019(2) 0.028(2) -0.0027(19) 0.007(2) -0.009(2)
C66 0.030(3) 0.023(3) 0.019(2) -0.0026(19) 0.0021(19) -0.004(2)
C67 0.015(2) 0.016(2) 0.023(2) 0.0012(18) -0.0042(18) -0.0053(18)
C68 0.029(3) 0.019(2) 0.037(3) 0.000(2) -0.006(2) -0.010(2)
C79 0.022(2) 0.024(3) 0.029(3) -0.008(2) -0.003(2) -0.005(2)
C70 0.019(2) 0.023(2) 0.019(2) 0.0043(19) -0.0001(18) -0.003(2)
C71 0.023(3) 0.030(3) 0.024(2) 0.004(2) 0.003(2) -0.009(2)
C72 0.031(3) 0.043(3) 0.018(2) -0.004(2) 0.004(2) -0.013(2)
C73 0.012(2) 0.024(2) 0.018(2) -0.0034(18) -0.0002(17) -0.0016(18)
C74 0.022(2) 0.025(3) 0.034(3) 0.000(2) -0.011(2) -0.002(2)
C75 0.018(2) 0.026(3) 0.023(2) -0.0026(19) -0.0030(18) -0.009(2)
C80 0.040(3) 0.034(3) 0.022(2) 0.000(2) -0.002(2) -0.020(2)
C81 0.039(3) 0.027(3) 0.030(3) -0.002(2) 0.005(2) -0.008(2)
C82 0.019(2) 0.033(3) 0.022(2) 0.004(2) -0.0011(19) -0.007(2)
C83 0.021(3) 0.035(3) 0.032(3) -0.005(2) 0.000(2) -0.007(2)

loop_
_geom_bond_atom_site_label_1
_geom_bond_atom_site_label_2
_geom_bond_distance
_geom_bond_site_symmetry_2
_geom_bond_publ_flag
Os1 N1 2.168(3) . ?
Os1 C2 2.222(4) . ?
Os1 C3 2.225(4) . ?
Os1 P2 2.3740(11) . ?
Os1 P1 2.3857(12) . ?
Os1 H01 1.564(10) . ?
Os1 H02 1.567(10) . ?
Os1 H03 1.567(10) . ?
Os51 N2 2.161(3) . ?
Os51 C52 2.220(4) . ?
Os51 C53 2.220(4) . ?
Os51 P52 2.3724(11) . ?
Os51 P51 2.3827(11) . ?
Os51 H51 1.556(10) . ?
Os51 H52 1.576(10) . ?
Os51 H53 1.569(10) . ?
P1 C11 1.845(4) . ?
P1 C14 1.857(4) . ?
P1 C8 1.863(4) . ?
P2 C17 1.848(4) . ?
P2 C20 1.848(4) . ?
P2 C23 1.853(4) . ?
P51 C61 1.841(4) . ?
P51 C58 1.854(4) . ?
P51 C64 1.869(4) . ?
P52 C73 1.846(4) . ?
P52 C70 1.849(4) . ?
P52 C67 1.849(4) . ?
F1 B1 1.384(5) . ?
F2 B1 1.397(5) . ?
F3 B1 1.380(5) . ?
F4 B1 1.377(5) . ?
F51 B51 1.378(5) . ?
F52 B51 1.378(5) . ?
F53 B51 1.370(5) . ?
F54 B51 1.397(5) . ?
O1 C80 1.413(5) . ?
O1 C82 1.413(4) . ?
N1 C7 1.335(5) . ?
N1 C1 1.358(4) . ?
N2 C57 1.336(4) . ?
N2 C51 1.360(4) . ?
C1 C4 1.378(5) . ?
C1 C2 1.478(5) . ?
C2 C3 1.395(5) . ?
C2 H2 0.98(3) . ?
C3 H3A 0.93(4) . ?
C3 H3B 0.94(4) . ?
C4 C5 1.381(5) . ?
C4 H4 0.9500 . ?
C5 C6 1.361(5) . ?
C5 H5 0.9500 . ?
C6 C7 1.379(5) . ?
C6 H6 0.9500 . ?
C7 H7 0.9500 . ?
C8 C9 1.534(5) . ?
C8 C10 1.535(5) . ?
C8 H8 1.0000 . ?
C9 H9A 0.9800 . ?
C9 H9B 0.9800 . ?
C9 H9C 0.9800 . ?
C10 H10A 0.9800 . ?
C10 H10B 0.9800 . ?
C10 H10C 0.9800 . ?
C11 C12 1.529(5) . ?
C11 C13 1.534(5) . ?
C11 H11 1.0000 . ?
C12 H12A 0.9800 . ?
C12 H12B 0.9800 . ?
C12 H12C 0.9800 . ?
C13 H13A 0.9800 . ?
C13 H13B 0.9800 . ?
C13 H13C 0.9800 . ?
C14 C16 1.525(5) . ?
C14 C15 1.539(5) . ?
C14 H14 1.0000 . ?
C15 H15A 0.9800 . ?
C15 H15B 0.9800 . ?
C15 H15C 0.9800 . ?
C16 H16A 0.9800 . ?
C16 H16B 0.9800 . ?
C16 H16C 0.9800 . ?
C17 C18 1.524(5) . ?
C17 C19 1.548(5) . ?
C17 H17 1.0000 . ?
C18 H18A 0.9800 . ?
C18 H18B 0.9800 . ?
C18 H18C 0.9800 . ?
C19 H19A 0.9800 . ?
C19 H19B 0.9800 . ?
C19 H19C 0.9800 . ?
C20 C21 1.526(5) . ?
C20 C22 1.532(5) . ?
C20 H20 1.0000 . ?
C21 H21A 0.9800 . ?
C21 H21B 0.9800 . ?
C21 H21C 0.9800 . ?
C22 H22A 0.9800 . ?
C22 H22B 0.9800 . ?
C22 H22C 0.9800 . ?
C23 C25 1.519(5) . ?
C23 C24 1.539(5) . ?
C23 H23 1.0000 . ?
C24 H24A 0.9800 . ?
C24 H24B 0.9800 . ?
C24 H24C 0.9800 . ?
C25 H25A 0.9800 . ?
C25 H25B 0.9800 . ?
C25 H25C 0.9800 . ?
C51 C54 1.384(5) . ?
C51 C52 1.466(5) . ?
C52 C53 1.415(5) . ?
C52 H52A 0.87(3) . ?
C53 H53A 0.96(4) . ?
C53 H53B 1.01(4) . ?
C54 C55 1.375(5) . ?
C54 H54 0.9500 . ?
C55 C56 1.376(5) . ?
C55 H55 0.9500 . ?
C56 C57 1.381(5) . ?
C56 H56 0.9500 . ?
C57 H57 0.9500 . ?
C58 C60 1.531(5) . ?
C58 C59 1.536(5) . ?
C58 H58 1.0000 . ?
C59 H59A 0.9800 . ?
C59 H59B 0.9800 . ?
C59 H59C 0.9800 . ?
C60 H60A 0.9800 . ?
C60 H60B 0.9800 . ?
C60 H60C 0.9800 . ?
C61 C62 1.537(5) . ?
C61 C63 1.538(5) . ?
C61 H61 1.0000 . ?
C62 H62A 0.9800 . ?
C62 H62B 0.9800 . ?
C62 H62C 0.9800 . ?
C63 H63A 0.9800 . ?
C63 H63B 0.9800 . ?
C63 H63C 0.9800 . ?
C64 C66 1.523(5) . ?
C64 C65 1.532(5) . ?
C64 H64 1.0000 . ?
C65 H65A 0.9800 . ?
C65 H65B 0.9800 . ?
C65 H65C 0.9800 . ?
C66 H66A 0.9800 . ?
C66 H66B 0.9800 . ?
C66 H66C 0.9800 . ?
C67 C79 1.527(5) . ?
C67 C68 1.538(5) . ?
C67 H67 1.0000 . ?
C68 H68A 0.9800 . ?
C68 H68B 0.9800 . ?
C68 H68C 0.9800 . ?
C79 H79A 0.9800 . ?
C79 H79B 0.9800 . ?
C79 H79C 0.9800 . ?
C70 C72 1.518(5) . ?
C70 C71 1.534(5) . ?
C70 H70 1.0000 . ?
C71 H71A 0.9800 . ?
C71 H71B 0.9800 . ?
C71 H71C 0.9800 . ?
C72 H72A 0.9800 . ?
C72 H72B 0.9800 . ?
C72 H72C 0.9800 . ?
C73 C74 1.525(5) . ?
C73 C75 1.530(5) . ?
C73 H73 1.0000 . ?
C74 H74A 0.9800 . ?
C74 H74B 0.9800 . ?
C74 H74C 0.9800 . ?
C75 H75A 0.9800 . ?
C75 H75B 0.9800 . ?
C75 H75C 0.9800 . ?
C80 C81 1.499(5) . ?
C80 H80A 0.9900 . ?
C80 H80B 0.9900 . ?
C81 H81A 0.9800 . ?
C81 H81B 0.9800 . ?
C81 H81C 0.9800 . ?
C82 C83 1.501(5) . ?
C82 H82A 0.9900 . ?
C82 H82B 0.9900 . ?
C83 H83A 0.9800 . ?
C83 H83B 0.9800 . ?
C83 H83C 0.9800 . ?
